data_2229670
loop_
_publ_author_name
'Yousuf, S.'
'Kamdem, R. S. T.'
'Ngadjui, B. T.'
'Wafo, P.'
'Fun, Hoong-Kun'

_publ_section_title
;
 3\a-Hydroxytirucalla-8,24-dien-21-oic acid
;
_journal_coeditor_code HB5815
_journal_issue 4
_journal_name_full 'Acta Crystallographica Section E'
_journal_page_first o937
_journal_page_last o938
_journal_paper_doi 10.1107/S1600536811008956
_journal_volume 67
_journal_year 2011
_chemical_formula_iupac 'C30 H48 O3'
_chemical_formula_moiety 'C30 H48 O3'
_chemical_formula_sum 'C30 H48 O3'
_chemical_formula_weight 456.68
_chemical_name_common 'Epielemadienolic acid'
_chemical_name_systematic
;
3\a-Hydroxytirucalla-8,24-dien-21-oic acid
;
_space_group_IT_number 152
_symmetry_cell_setting trigonal
_symmetry_space_group_name_Hall 'P 31 2"'
_symmetry_space_group_name_H-M 'P 31 2 1'
_atom_sites_solution_hydrogens geom
_atom_sites_solution_primary direct
_atom_sites_solution_secondary difmap
_audit_creation_method SHELXL-97
_cell_angle_alpha 90.00
_cell_angle_beta 90.00
_cell_angle_gamma 120.00
_cell_formula_units_Z 6
_cell_length_a 11.2794(2)
_cell_length_b 11.2794(2)
_cell_length_c 36.6986(6)
_cell_measurement_reflns_used 16991
_cell_measurement_temperature 100(2)
_cell_measurement_theta_max 71.84
_cell_measurement_theta_min 3.61
_cell_volume 4043.45(12)
_computing_cell_refinement 'SAINT (Bruker, 2009)'
_computing_data_collection 'APEX2 (Bruker, 2009)'
_computing_data_reduction 'SAINT (Bruker, 2009)'
_computing_molecular_graphics 'SHELXTL (Sheldrick, 2008)'
_computing_publication_material
;
SHELXTL (Sheldrick, 2008) and PLATON (Spek, 2009)
;
_computing_structure_refinement 'SHELXL97 (Sheldrick, 2008)'
_computing_structure_solution 'SHELXS97 (Sheldrick, 2008)'
_diffrn_ambient_temperature 100(2)
_diffrn_measured_fraction_theta_full 0.988
_diffrn_measured_fraction_theta_max 0.988
_diffrn_measurement_device_type 'Bruker SMART APEXII DUO CCD'
_diffrn_measurement_method '\f and \w'
_diffrn_radiation_monochromator graphite
_diffrn_radiation_source 'fine-focus sealed tube'
_diffrn_radiation_type CuK\a
_diffrn_radiation_wavelength 1.54178
_diffrn_reflns_av_R_equivalents 0.0397
_diffrn_reflns_av_sigmaI/netI 0.0291
_diffrn_reflns_limit_h_max 10
_diffrn_reflns_limit_h_min -12
_diffrn_reflns_limit_k_max 13
_diffrn_reflns_limit_k_min -13
_diffrn_reflns_limit_l_max 43
_diffrn_reflns_limit_l_min -45
_diffrn_reflns_number 29022
_diffrn_reflns_theta_full 71.84
_diffrn_reflns_theta_max 71.84
_diffrn_reflns_theta_min 3.61
_exptl_absorpt_coefficient_mu 0.540
_exptl_absorpt_correction_T_max 0.935
_exptl_absorpt_correction_T_min 0.859
_exptl_absorpt_correction_type multi-scan
_exptl_absorpt_process_details '(<i>SADABS</i>; Bruker, 2009)'
_exptl_crystal_colour Colorless
_exptl_crystal_density_diffrn 1.125
_exptl_crystal_density_method 'not measured'
_exptl_crystal_description Block
_exptl_crystal_F_000 1512
_exptl_crystal_size_max 0.29
_exptl_crystal_size_mid 0.24
_exptl_crystal_size_min 0.13
_refine_diff_density_max 0.338
_refine_diff_density_min -0.145
_refine_ls_abs_structure_details 'Flack (1983), 2099 Friedel pairs'
_refine_ls_abs_structure_Flack -0.35(19)
_refine_ls_extinction_method none
_refine_ls_goodness_of_fit_ref 0.970
_refine_ls_hydrogen_treatment constr
_refine_ls_matrix_type full
_refine_ls_number_parameters 305
_refine_ls_number_reflns 5154
_refine_ls_number_restraints 0
_refine_ls_restrained_S_all 0.970
_refine_ls_R_factor_all 0.0388
_refine_ls_R_factor_gt 0.0382
_refine_ls_shift/su_max 0.000
_refine_ls_shift/su_mean 0.000
_refine_ls_structure_factor_coef Fsqd
_refine_ls_weighting_details 'calc w=1/[\s^2^(Fo^2^)+(0.0607P)^2^+1.1875P] where P=(Fo^2^+2Fc^2^)/3'
_refine_ls_weighting_scheme calc
_refine_ls_wR_factor_gt 0.1029
_refine_ls_wR_factor_ref 0.1035
_reflns_number_gt 5062
_reflns_number_total 5154
_reflns_threshold_expression I>2\s(I)
_cod_data_source_file hb5815.cif
_cod_data_source_block I
_cod_database_code 2229670
_cod_database_fobs_code 2229670

loop_
_symmetry_equiv_pos_as_xyz
'x, y, z'
'-y, x-y, z+1/3'
'-x+y, -x, z+2/3'
'y, x, -z'
'x-y, -y, -z+2/3'
'-x, -x+y, -z+1/3'

loop_
_atom_site_type_symbol
_atom_site_label
_atom_site_fract_x
_atom_site_fract_y
_atom_site_fract_z
_atom_site_U_iso_or_equiv
_atom_site_adp_type
_atom_site_calc_flag
_atom_site_refinement_flags
_atom_site_occupancy
_atom_site_disorder_assembly
_atom_site_disorder_group
O O1 0.12186(11) 0.02017(12) 0.12824(3) 0.0298(2) Uani d . 1 . .
H H1O1 0.1165 0.0104 0.1543 0.045 Uiso d R 1 . .
O O2 -0.10300(11) -0.06580(12) 0.13280(3) 0.0294(2) Uani d . 1 . .
O O3 0.65407(12) 0.90621(15) 0.10227(3) 0.0431(3) Uani d . 1 . .
H H1O3 0.7207 0.9089 0.1129 0.065 Uiso d R 1 . .
C C1 0.41649(17) 0.72932(17) 0.14749(4) 0.0300(3) Uani d . 1 . .
H H1A 0.3776 0.6804 0.1707 0.036 Uiso calc R 1 . .
H H1B 0.4653 0.6870 0.1357 0.036 Uiso calc R 1 . .
C C2 0.51897(18) 0.87967(18) 0.15572(4) 0.0330(3) Uani d . 1 . .
H H2A 0.4719 0.9207 0.1691 0.040 Uiso calc R 1 . .
H H2B 0.5926 0.8852 0.1716 0.040 Uiso calc R 1 . .
C C3 0.58166(15) 0.96055(17) 0.12096(4) 0.0300(3) Uani d . 1 . .
H H3A 0.6466 1.0583 0.1274 0.036 Uiso calc R 1 . .
C C4 0.47387(16) 0.95453(17) 0.09408(4) 0.0314(3) Uani d . 1 . .
C C5 0.36344(15) 0.80196(16) 0.08805(4) 0.0276(3) Uani d . 1 . .
H H5A 0.4118 0.7604 0.0751 0.033 Uiso calc R 1 . .
C C6 0.24806(18) 0.78286(18) 0.06230(5) 0.0368(4) Uani d . 1 . .
H H6A 0.1839 0.8038 0.0753 0.044 Uiso calc R 1 . .
H H6B 0.2869 0.8465 0.0414 0.044 Uiso calc R 1 . .
C C7 0.17160(16) 0.63491(17) 0.04855(4) 0.0305(3) Uani d . 1 . .
H H7A 0.0803 0.6141 0.0396 0.037 Uiso calc R 1 . .
H H7B 0.2224 0.6269 0.0276 0.037 Uiso calc R 1 . .
C C8 0.15280(15) 0.52984(16) 0.07647(4) 0.0273(3) Uani d . 1 . .
C C9 0.21172(16) 0.56210(16) 0.10983(4) 0.0293(3) Uani d . 1 . .
C C10 0.29897(15) 0.71123(16) 0.12250(4) 0.0266(3) Uani d . 1 . .
C C11 0.18977(18) 0.45252(16) 0.13711(4) 0.0305(3) Uani d . 1 . .
H H11A 0.1557 0.4717 0.1600 0.037 Uiso calc R 1 . .
H H11B 0.2801 0.4622 0.1426 0.037 Uiso calc R 1 . .
C C12 0.09172(17) 0.30243(16) 0.12677(4) 0.0289(3) Uani d . 1 . .
H H12A 0.1200 0.2428 0.1393 0.035 Uiso calc R 1 . .
H H12B -0.0022 0.2755 0.1348 0.035 Uiso calc R 1 . .
C C13 0.09242(15) 0.28248(15) 0.08549(4) 0.0248(3) Uani d . 1 . .
C C14 0.05170(15) 0.38169(16) 0.06713(4) 0.0261(3) Uani d . 1 . .
C C15 0.03784(19) 0.33660(18) 0.02702(4) 0.0343(4) Uani d . 1 . .
H H15A 0.1284 0.3796 0.0149 0.041 Uiso calc R 1 . .
H H15B -0.0227 0.3613 0.0135 0.041 Uiso calc R 1 . .
C C16 -0.02608(18) 0.17853(17) 0.02912(4) 0.0328(3) Uani d . 1 . .
H H16A 0.0254 0.1486 0.0134 0.039 Uiso calc R 1 . .
H H16B -0.1226 0.1322 0.0209 0.039 Uiso calc R 1 . .
C C17 -0.01783(15) 0.14260(16) 0.06977(4) 0.0256(3) Uani d . 1 . .
H H17A -0.1070 0.1187 0.0815 0.031 Uiso calc R 1 . .
C C18 0.23593(16) 0.31412(18) 0.07350(4) 0.0328(3) Uani d . 1 . .
H H18A 0.2655 0.2621 0.0886 0.049 Uiso calc R 1 . .
H H18B 0.3005 0.4123 0.0763 0.049 Uiso calc R 1 . .
H H18C 0.2332 0.2882 0.0479 0.049 Uiso calc R 1 . .
C C19 0.20263(18) 0.7441(2) 0.14522(5) 0.0401(4) Uani d . 1 . .
H H19A 0.1593 0.6757 0.1646 0.060 Uiso calc R 1 . .
H H19B 0.1319 0.7422 0.1293 0.060 Uiso calc R 1 . .
H H19C 0.2560 0.8353 0.1561 0.060 Uiso calc R 1 . .
C C20 0.00323(16) 0.01791(16) 0.07414(4) 0.0263(3) Uani d . 1 . .
H H20A 0.0943 0.0414 0.0637 0.032 Uiso calc R 1 . .
C C21 0.00184(15) -0.01382(16) 0.11427(4) 0.0253(3) Uani d . 1 . .
C C22 -0.10897(16) -0.10907(16) 0.05432(4) 0.0273(3) Uani d . 1 . .
H H22A -0.1985 -0.1361 0.0657 0.033 Uiso calc R 1 . .
H H22B -0.1133 -0.0848 0.0286 0.033 Uiso calc R 1 . .
C C23 -0.08548(18) -0.23138(18) 0.05517(5) 0.0339(3) Uani d . 1 . .
H H23A 0.0057 -0.2034 0.0447 0.041 Uiso calc R 1 . .
H H23B -0.0852 -0.2583 0.0808 0.041 Uiso calc R 1 . .
C C24 -0.19244(19) -0.35336(18) 0.03441(4) 0.0331(3) Uani d . 1 . .
H H24A -0.1793 -0.3524 0.0088 0.040 Uiso calc R 1 . .
C C25 -0.30231(19) -0.46146(18) 0.04752(4) 0.0353(4) Uani d . 1 . .
C C26 -0.3398(2) -0.4808(3) 0.08726(5) 0.0611(6) Uani d . 1 . .
H H26A -0.2694 -0.4035 0.1012 0.092 Uiso calc R 1 . .
H H26B -0.3461 -0.5660 0.0959 0.092 Uiso calc R 1 . .
H H26C -0.4283 -0.4856 0.0906 0.092 Uiso calc R 1 . .
C C27 -0.4008(2) -0.5768(2) 0.02355(6) 0.0502(5) Uani d . 1 . .
H H27A -0.3706 -0.5563 -0.0019 0.075 Uiso calc R 1 . .
H H27B -0.4923 -0.5877 0.0259 0.075 Uiso calc R 1 . .
H H27C -0.4039 -0.6618 0.0310 0.075 Uiso calc R 1 . .
C C28 0.54466(19) 1.0165(2) 0.05767(5) 0.0461(5) Uani d . 1 . .
H H28A 0.6284 1.1039 0.0621 0.069 Uiso calc R 1 . .
H H28B 0.4828 1.0316 0.0421 0.069 Uiso calc R 1 . .
H H28C 0.5680 0.9534 0.0455 0.069 Uiso calc R 1 . .
C C29 0.4192(2) 1.04643(19) 0.10886(6) 0.0443(4) Uani d . 1 . .
H H29A 0.4931 1.1421 0.1088 0.066 Uiso calc R 1 . .
H H29B 0.3858 1.0187 0.1338 0.066 Uiso calc R 1 . .
H H29C 0.3441 1.0367 0.0933 0.066 Uiso calc R 1 . .
C C30 -0.08957(17) 0.35873(17) 0.07938(5) 0.0346(4) Uani d . 1 . .
H H30A -0.1093 0.4232 0.0666 0.052 Uiso calc R 1 . .
H H30B -0.0884 0.3737 0.1057 0.052 Uiso calc R 1 . .
H H30C -0.1605 0.2648 0.0736 0.052 Uiso calc R 1 . .

loop_
_atom_site_aniso_label
_atom_site_aniso_U_11
_atom_site_aniso_U_22
_atom_site_aniso_U_33
_atom_site_aniso_U_12
_atom_site_aniso_U_13
_atom_site_aniso_U_23
O1 0.0283(5) 0.0419(6) 0.0230(5) 0.0203(5) -0.0021(4) -0.0007(4)
O2 0.0250(5) 0.0409(6) 0.0199(4) 0.0146(5) -0.0005(4) 0.0017(4)
O3 0.0251(6) 0.0665(9) 0.0380(6) 0.0232(6) -0.0050(5) -0.0111(6)
C1 0.0328(8) 0.0353(8) 0.0182(6) 0.0144(7) -0.0059(6) -0.0014(6)
C2 0.0327(8) 0.0378(9) 0.0218(7) 0.0127(7) -0.0062(6) -0.0057(6)
C3 0.0222(7) 0.0365(8) 0.0251(7) 0.0099(6) -0.0041(6) -0.0042(6)
C4 0.0229(7) 0.0325(8) 0.0305(7) 0.0076(7) -0.0057(6) 0.0028(6)
C5 0.0218(7) 0.0295(8) 0.0242(6) 0.0072(6) -0.0042(5) 0.0037(6)
C6 0.0283(8) 0.0328(9) 0.0374(8) 0.0064(7) -0.0098(7) 0.0096(7)
C7 0.0249(7) 0.0347(8) 0.0230(6) 0.0084(6) -0.0053(6) 0.0061(6)
C8 0.0209(7) 0.0302(8) 0.0254(7) 0.0087(6) -0.0014(5) 0.0055(6)
C9 0.0287(8) 0.0312(8) 0.0220(6) 0.0105(6) -0.0021(6) 0.0042(6)
C10 0.0225(7) 0.0302(8) 0.0239(6) 0.0109(6) -0.0013(6) 0.0032(6)
C11 0.0377(9) 0.0310(8) 0.0190(6) 0.0143(7) -0.0015(6) 0.0013(6)
C12 0.0347(8) 0.0301(8) 0.0183(7) 0.0134(7) -0.0020(6) 0.0029(5)
C13 0.0220(7) 0.0303(7) 0.0195(6) 0.0111(6) 0.0004(5) 0.0038(5)
C14 0.0235(7) 0.0306(8) 0.0192(6) 0.0099(6) -0.0025(5) 0.0038(6)
C15 0.0419(9) 0.0345(9) 0.0199(7) 0.0141(7) -0.0068(6) 0.0016(6)
C16 0.0407(9) 0.0358(9) 0.0194(7) 0.0172(7) -0.0057(6) -0.0002(6)
C17 0.0243(7) 0.0324(8) 0.0184(6) 0.0129(6) -0.0006(5) 0.0004(5)
C18 0.0236(7) 0.0394(9) 0.0321(8) 0.0133(7) 0.0016(6) 0.0028(7)
C19 0.0320(8) 0.0386(9) 0.0454(9) 0.0143(7) 0.0094(7) 0.0034(8)
C20 0.0256(7) 0.0335(8) 0.0195(6) 0.0145(6) 0.0005(5) 0.0003(6)
C21 0.0256(7) 0.0292(8) 0.0224(6) 0.0148(6) -0.0021(5) -0.0018(6)
C22 0.0313(8) 0.0343(8) 0.0179(6) 0.0177(7) -0.0018(5) -0.0019(6)
C23 0.0355(8) 0.0376(9) 0.0331(8) 0.0216(7) -0.0006(7) 0.0003(7)
C24 0.0449(9) 0.0356(8) 0.0255(7) 0.0251(8) 0.0015(7) -0.0013(6)
C25 0.0400(9) 0.0388(9) 0.0309(8) 0.0224(8) -0.0010(7) 0.0012(7)
C26 0.0495(12) 0.0782(16) 0.0365(10) 0.0176(12) 0.0085(9) 0.0057(10)
C27 0.0547(12) 0.0410(10) 0.0492(10) 0.0196(10) -0.0079(9) -0.0037(8)
C28 0.0343(9) 0.0401(10) 0.0347(8) -0.0033(8) -0.0102(7) 0.0079(7)
C29 0.0350(9) 0.0337(9) 0.0607(11) 0.0145(7) -0.0089(8) -0.0001(8)
C30 0.0245(7) 0.0285(8) 0.0465(9) 0.0101(6) -0.0018(7) 0.0053(7)

loop_
_atom_type_symbol
_atom_type_description
_atom_type_scat_dispersion_real
_atom_type_scat_dispersion_imag
_atom_type_scat_source
C C 0.0181 0.0091 'International Tables Vol C Tables 4.2.6.8 and 6.1.1.4'
H H 0.0000 0.0000 'International Tables Vol C Tables 4.2.6.8 and 6.1.1.4'
O O 0.0492 0.0322 'International Tables Vol C Tables 4.2.6.8 and 6.1.1.4'

loop_
_geom_angle_atom_site_label_1
_geom_angle_atom_site_label_2
_geom_angle_atom_site_label_3
_geom_angle_site_symmetry_1
_geom_angle_site_symmetry_3
_geom_angle
_geom_angle_publ_flag
C21 O1 H1O1 . . 111.0 ?
C3 O3 H1O3 . . 117.4 ?
C2 C1 C10 . . 112.80(14) ?
C2 C1 H1A . . 109.0 ?
C10 C1 H1A . . 109.0 ?
C2 C1 H1B . . 109.0 ?
C10 C1 H1B . . 109.0 ?
H1A C1 H1B . . 107.8 ?
C3 C2 C1 . . 111.47(12) ?
C3 C2 H2A . . 109.3 ?
C1 C2 H2A . . 109.3 ?
C3 C2 H2B . . 109.3 ?
C1 C2 H2B . . 109.3 ?
H2A C2 H2B . . 108.0 ?
O3 C3 C2 . . 109.98(14) ?
O3 C3 C4 . . 106.45(12) ?
C2 C3 C4 . . 112.99(13) ?
O3 C3 H3A . . 109.1 ?
C2 C3 H3A . . 109.1 ?
C4 C3 H3A . . 109.1 ?
C28 C4 C3 . . 108.55(13) ?
C28 C4 C29 . . 106.96(16) ?
C3 C4 C29 . . 108.45(14) ?
C28 C4 C5 . . 109.05(13) ?
C3 C4 C5 . . 108.52(13) ?
C29 C4 C5 . . 115.14(14) ?
C6 C5 C4 . . 113.39(13) ?
C6 C5 C10 . . 108.84(12) ?
C4 C5 C10 . . 117.61(12) ?
C6 C5 H5A . . 105.3 ?
C4 C5 H5A . . 105.3 ?
C10 C5 H5A . . 105.3 ?
C7 C6 C5 . . 109.39(14) ?
C7 C6 H6A . . 109.8 ?
C5 C6 H6A . . 109.8 ?
C7 C6 H6B . . 109.8 ?
C5 C6 H6B . . 109.8 ?
H6A C6 H6B . . 108.2 ?
C8 C7 C6 . . 114.61(13) ?
C8 C7 H7A . . 108.6 ?
C6 C7 H7A . . 108.6 ?
C8 C7 H7B . . 108.6 ?
C6 C7 H7B . . 108.6 ?
H7A C7 H7B . . 107.6 ?
C9 C8 C7 . . 123.32(14) ?
C9 C8 C14 . . 119.87(13) ?
C7 C8 C14 . . 116.57(12) ?
C8 C9 C11 . . 121.45(14) ?
C8 C9 C10 . . 121.88(13) ?
C11 C9 C10 . . 116.62(12) ?
C9 C10 C1 . . 111.30(13) ?
C9 C10 C19 . . 106.40(13) ?
C1 C10 C19 . . 107.89(13) ?
C9 C10 C5 . . 107.84(12) ?
C1 C10 C5 . . 107.95(12) ?
C19 C10 C5 . . 115.50(13) ?
C9 C11 C12 . . 118.07(12) ?
C9 C11 H11A . . 107.8 ?
C12 C11 H11A . . 107.8 ?
C9 C11 H11B . . 107.8 ?
C12 C11 H11B . . 107.8 ?
H11A C11 H11B . . 107.1 ?
C13 C12 C11 . . 110.63(12) ?
C13 C12 H12A . . 109.5 ?
C11 C12 H12A . . 109.5 ?
C13 C12 H12B . . 109.5 ?
C11 C12 H12B . . 109.5 ?
H12A C12 H12B . . 108.1 ?
C12 C13 C18 . . 109.33(12) ?
C12 C13 C17 . . 117.18(11) ?
C18 C13 C17 . . 110.19(13) ?
C12 C13 C14 . . 107.28(12) ?
C18 C13 C14 . . 111.32(12) ?
C17 C13 C14 . . 101.25(11) ?
C8 C14 C15 . . 118.41(13) ?
C8 C14 C30 . . 105.21(13) ?
C15 C14 C30 . . 107.25(13) ?
C8 C14 C13 . . 111.32(12) ?
C15 C14 C13 . . 101.18(12) ?
C30 C14 C13 . . 113.73(12) ?
C14 C15 C16 . . 104.10(12) ?
C14 C15 H15A . . 110.9 ?
C16 C15 H15A . . 110.9 ?
C14 C15 H15B . . 110.9 ?
C16 C15 H15B . . 110.9 ?
H15A C15 H15B . . 109.0 ?
C15 C16 C17 . . 106.94(12) ?
C15 C16 H16A . . 110.3 ?
C17 C16 H16A . . 110.3 ?
C15 C16 H16B . . 110.3 ?
C17 C16 H16B . . 110.3 ?
H16A C16 H16B . . 108.6 ?
C20 C17 C13 . . 118.46(12) ?
C20 C17 C16 . . 113.03(12) ?
C13 C17 C16 . . 102.30(12) ?
C20 C17 H17A . . 107.5 ?
C13 C17 H17A . . 107.5 ?
C16 C17 H17A . . 107.5 ?
C13 C18 H18A . . 109.5 ?
C13 C18 H18B . . 109.5 ?
H18A C18 H18B . . 109.5 ?
C13 C18 H18C . . 109.5 ?
H18A C18 H18C . . 109.5 ?
H18B C18 H18C . . 109.5 ?
C10 C19 H19A . . 109.5 ?
C10 C19 H19B . . 109.5 ?
H19A C19 H19B . . 109.5 ?
C10 C19 H19C . . 109.5 ?
H19A C19 H19C . . 109.5 ?
H19B C19 H19C . . 109.5 ?
C21 C20 C22 . . 109.46(12) ?
C21 C20 C17 . . 109.12(12) ?
C22 C20 C17 . . 111.61(12) ?
C21 C20 H20A . . 108.9 ?
C22 C20 H20A . . 108.9 ?
C17 C20 H20A . . 108.9 ?
O2 C21 O1 . . 121.94(12) ?
O2 C21 C20 . . 122.99(13) ?
O1 C21 C20 . . 115.06(12) ?
C23 C22 C20 . . 113.39(13) ?
C23 C22 H22A . . 108.9 ?
C20 C22 H22A . . 108.9 ?
C23 C22 H22B . . 108.9 ?
C20 C22 H22B . . 108.9 ?
H22A C22 H22B . . 107.7 ?
C24 C23 C22 . . 113.12(14) ?
C24 C23 H23A . . 109.0 ?
C22 C23 H23A . . 109.0 ?
C24 C23 H23B . . 109.0 ?
C22 C23 H23B . . 109.0 ?
H23A C23 H23B . . 107.8 ?
C25 C24 C23 . . 127.76(14) ?
C25 C24 H24A . . 116.1 ?
C23 C24 H24A . . 116.1 ?
C24 C25 C27 . . 122.20(16) ?
C24 C25 C26 . . 123.61(17) ?
C27 C25 C26 . . 114.19(17) ?
C25 C26 H26A . . 109.5 ?
C25 C26 H26B . . 109.5 ?
H26A C26 H26B . . 109.5 ?
C25 C26 H26C . . 109.5 ?
H26A C26 H26C . . 109.5 ?
H26B C26 H26C . . 109.5 ?
C25 C27 H27A . . 109.5 ?
C25 C27 H27B . . 109.5 ?
H27A C27 H27B . . 109.5 ?
C25 C27 H27C . . 109.5 ?
H27A C27 H27C . . 109.5 ?
H27B C27 H27C . . 109.5 ?
C4 C28 H28A . . 109.5 ?
C4 C28 H28B . . 109.5 ?
H28A C28 H28B . . 109.5 ?
C4 C28 H28C . . 109.5 ?
H28A C28 H28C . . 109.5 ?
H28B C28 H28C . . 109.5 ?
C4 C29 H29A . . 109.5 ?
C4 C29 H29B . . 109.5 ?
H29A C29 H29B . . 109.5 ?
C4 C29 H29C . . 109.5 ?
H29A C29 H29C . . 109.5 ?
H29B C29 H29C . . 109.5 ?
C14 C30 H30A . . 109.5 ?
C14 C30 H30B . . 109.5 ?
H30A C30 H30B . . 109.5 ?
C14 C30 H30C . . 109.5 ?
H30A C30 H30C . . 109.5 ?
H30B C30 H30C . . 109.5 ?

loop_
_geom_bond_atom_site_label_1
_geom_bond_atom_site_label_2
_geom_bond_site_symmetry_2
_geom_bond_distance
_geom_bond_publ_flag
O1 C21 . 1.3128(18) ?
O1 H1O1 . 0.9626 ?
O2 C21 . 1.2293(18) ?
O3 C3 . 1.419(2) ?
O3 H1O3 . 0.8340 ?
C1 C2 . 1.531(2) ?
C1 C10 . 1.539(2) ?
C1 H1A . 0.9900 ?
C1 H1B . 0.9900 ?
C2 C3 . 1.521(2) ?
C2 H2A . 0.9900 ?
C2 H2B . 0.9900 ?
C3 C4 . 1.541(2) ?
C3 H3A . 1.0000 ?
C4 C28 . 1.534(2) ?
C4 C29 . 1.545(3) ?
C4 C5 . 1.555(2) ?
C5 C6 . 1.534(2) ?
C5 C10 . 1.5591(19) ?
C5 H5A . 1.0000 ?
C6 C7 . 1.531(2) ?
C6 H6A . 0.9900 ?
C6 H6B . 0.9900 ?
C7 C8 . 1.499(2) ?
C7 H7A . 0.9900 ?
C7 H7B . 0.9900 ?
C8 C9 . 1.353(2) ?
C8 C14 . 1.518(2) ?
C9 C11 . 1.512(2) ?
C9 C10 . 1.536(2) ?
C10 C19 . 1.555(2) ?
C11 C12 . 1.537(2) ?
C11 H11A . 0.9900 ?
C11 H11B . 0.9900 ?
C12 C13 . 1.5319(18) ?
C12 H12A . 0.9900 ?
C12 H12B . 0.9900 ?
C13 C18 . 1.537(2) ?
C13 C17 . 1.551(2) ?
C13 C14 . 1.559(2) ?
C14 C15 . 1.539(2) ?
C14 C30 . 1.548(2) ?
C15 C16 . 1.555(2) ?
C15 H15A . 0.9900 ?
C15 H15B . 0.9900 ?
C16 C17 . 1.5606(19) ?
C16 H16A . 0.9900 ?
C16 H16B . 0.9900 ?
C17 C20 . 1.547(2) ?
C17 H17A . 1.0000 ?
C18 H18A . 0.9800 ?
C18 H18B . 0.9800 ?
C18 H18C . 0.9800 ?
C19 H19A . 0.9800 ?
C19 H19B . 0.9800 ?
C19 H19C . 0.9800 ?
C20 C21 . 1.5139(18) ?
C20 C22 . 1.539(2) ?
C20 H20A . 1.0000 ?
C22 C23 . 1.530(2) ?
C22 H22A . 0.9900 ?
C22 H22B . 0.9900 ?
C23 C24 . 1.506(2) ?
C23 H23A . 0.9900 ?
C23 H23B . 0.9900 ?
C24 C25 . 1.320(3) ?
C24 H24A . 0.9500 ?
C25 C27 . 1.502(3) ?
C25 C26 . 1.504(2) ?
C26 H26A . 0.9800 ?
C26 H26B . 0.9800 ?
C26 H26C . 0.9800 ?
C27 H27A . 0.9800 ?
C27 H27B . 0.9800 ?
C27 H27C . 0.9800 ?
C28 H28A . 0.9800 ?
C28 H28B . 0.9800 ?
C28 H28C . 0.9800 ?
C29 H29A . 0.9800 ?
C29 H29B . 0.9800 ?
C29 H29C . 0.9800 ?
C30 H30A . 0.9800 ?
C30 H30B . 0.9800 ?
C30 H30C . 0.9800 ?

loop_
_geom_hbond_atom_site_label_D
_geom_hbond_atom_site_label_H
_geom_hbond_atom_site_label_A
_geom_hbond_site_symmetry_A
_geom_hbond_distance_DH
_geom_hbond_distance_HA
_geom_hbond_distance_DA
_geom_hbond_angle_DHA
_geom_hbond_publ_flag
O1 H1O1 O2 6 0.96 1.74 2.6762(14) 162 yes
O3 H1O3 O2 1_665 0.83 2.00 2.828(2) 172 yes
C12 H12A O1 . 0.99 2.55 3.367(2) 139 yes
C22 H22A O3 1_445 0.99 2.36 3.276(2) 153 yes

loop_
_geom_torsion_atom_site_label_1
_geom_torsion_atom_site_label_2
_geom_torsion_atom_site_label_3
_geom_torsion_atom_site_label_4
_geom_torsion_site_symmetry_1
_geom_torsion_site_symmetry_2
_geom_torsion_site_symmetry_3
_geom_torsion_site_symmetry_4
_geom_torsion
_geom_torsion_publ_flag
C10 C1 C2 C3 . . . . -58.31(18) ?
C1 C2 C3 O3 . . . . -61.29(17) ?
C1 C2 C3 C4 . . . . 57.51(19) ?
O3 C3 C4 C28 . . . . -49.08(18) ?
C2 C3 C4 C28 . . . . -169.90(15) ?
O3 C3 C4 C29 . . . . -164.95(14) ?
C2 C3 C4 C29 . . . . 74.23(17) ?
O3 C3 C4 C5 . . . . 69.31(16) ?
C2 C3 C4 C5 . . . . -51.51(18) ?
C28 C4 C5 C6 . . . . -63.26(19) ?
C3 C4 C5 C6 . . . . 178.67(14) ?
C29 C4 C5 C6 . . . . 56.93(19) ?
C28 C4 C5 C10 . . . . 168.18(15) ?
C3 C4 C5 C10 . . . . 50.10(18) ?
C29 C4 C5 C10 . . . . -71.63(18) ?
C4 C5 C6 C7 . . . . 162.20(13) ?
C10 C5 C6 C7 . . . . -64.86(17) ?
C5 C6 C7 C8 . . . . 38.2(2) ?
C6 C7 C8 C9 . . . . -7.5(2) ?
C6 C7 C8 C14 . . . . 166.80(14) ?
C7 C8 C9 C11 . . . . 179.99(15) ?
C14 C8 C9 C11 . . . . 5.9(2) ?
C7 C8 C9 C10 . . . . 2.6(2) ?
C14 C8 C9 C10 . . . . -171.46(14) ?
C8 C9 C10 C1 . . . . -146.20(15) ?
C11 C9 C10 C1 . . . . 36.34(18) ?
C8 C9 C10 C19 . . . . 96.51(18) ?
C11 C9 C10 C19 . . . . -80.96(17) ?
C8 C9 C10 C5 . . . . -28.0(2) ?
C11 C9 C10 C5 . . . . 154.56(14) ?
C2 C1 C10 C9 . . . . 170.77(12) ?
C2 C1 C10 C19 . . . . -72.85(16) ?
C2 C1 C10 C5 . . . . 52.61(17) ?
C6 C5 C10 C9 . . . . 58.30(17) ?
C4 C5 C10 C9 . . . . -171.02(13) ?
C6 C5 C10 C1 . . . . 178.66(14) ?
C4 C5 C10 C1 . . . . -50.65(18) ?
C6 C5 C10 C19 . . . . -60.53(18) ?
C4 C5 C10 C19 . . . . 70.16(18) ?
C8 C9 C11 C12 . . . . -3.3(2) ?
C10 C9 C11 C12 . . . . 174.14(14) ?
C9 C11 C12 C13 . . . . 30.5(2) ?
C11 C12 C13 C18 . . . . 63.36(17) ?
C11 C12 C13 C17 . . . . -170.39(13) ?
C11 C12 C13 C14 . . . . -57.48(16) ?
C9 C8 C14 C15 . . . . -151.76(16) ?
C7 C8 C14 C15 . . . . 33.7(2) ?
C9 C8 C14 C30 . . . . 88.46(17) ?
C7 C8 C14 C30 . . . . -86.04(16) ?
C9 C8 C14 C13 . . . . -35.2(2) ?
C7 C8 C14 C13 . . . . 150.34(13) ?
C12 C13 C14 C8 . . . . 60.59(15) ?
C18 C13 C14 C8 . . . . -58.98(16) ?
C17 C13 C14 C8 . . . . -176.07(11) ?
C12 C13 C14 C15 . . . . -172.69(12) ?
C18 C13 C14 C15 . . . . 67.73(15) ?
C17 C13 C14 C15 . . . . -49.35(14) ?
C12 C13 C14 C30 . . . . -58.04(16) ?
C18 C13 C14 C30 . . . . -177.61(13) ?
C17 C13 C14 C30 . . . . 65.30(15) ?
C8 C14 C15 C16 . . . . 159.15(14) ?
C30 C14 C15 C16 . . . . -82.13(15) ?
C13 C14 C15 C16 . . . . 37.27(15) ?
C14 C15 C16 C17 . . . . -11.73(17) ?
C12 C13 C17 C20 . . . . -77.28(17) ?
C18 C13 C17 C20 . . . . 48.55(16) ?
C14 C13 C17 C20 . . . . 166.46(12) ?
C12 C13 C17 C16 . . . . 157.72(13) ?
C18 C13 C17 C16 . . . . -76.45(14) ?
C14 C13 C17 C16 . . . . 41.45(14) ?
C15 C16 C17 C20 . . . . -147.10(14) ?
C15 C16 C17 C13 . . . . -18.60(16) ?
C13 C17 C20 C21 . . . . 63.61(16) ?
C16 C17 C20 C21 . . . . -176.81(13) ?
C13 C17 C20 C22 . . . . -175.29(11) ?
C16 C17 C20 C22 . . . . -55.71(17) ?
C22 C20 C21 O2 . . . . -49.73(19) ?
C17 C20 C21 O2 . . . . 72.68(18) ?
C22 C20 C21 O1 . . . . 131.25(14) ?
C17 C20 C21 O1 . . . . -106.34(15) ?
C21 C20 C22 C23 . . . . -64.01(16) ?
C17 C20 C22 C23 . . . . 175.09(13) ?
C20 C22 C23 C24 . . . . -177.61(12) ?
C22 C23 C24 C25 . . . . -97.4(2) ?
C23 C24 C25 C27 . . . . -179.74(18) ?
C23 C24 C25 C26 . . . . -0.1(3) ?

loop_
_cod_related_entry_id
_cod_related_entry_database
_cod_related_entry_code
1 ChemSpider 390291
